data_1547987
loop_
_publ_author_name
'Lili Zong'
'Chao Wang'
'Adhitya Mangala Putra Moeljadi'
'Xinyi Ye'
'Rakesh Ganguly'
'Yongxin Li'
'Hajime Hirao'
'Choon-Hong Tan'

_publ_section_title
;
 Bisguanidinium dinuclear oxodiperoxomolybdosulfate ion pair-catalyzed
 enantioselective sulfoxidation
;
_journal_name_full 'Nature Communications'
_journal_page_first 13455
_journal_paper_doi 10.1038/ncomms13455
_journal_volume 7
_journal_year 2016
_chemical_formula_sum 'C13 H17 Cl O3 S'
_chemical_formula_weight 288.77
_space_group_crystal_system orthorhombic
_space_group_IT_number 19
_space_group_name_Hall 'P 2ac 2ab'
_space_group_name_H-M_alt 'P 21 21 21'
_symmetry_space_group_name_Hall 'P 2ac 2ab'
_symmetry_space_group_name_H-M 'P 21 21 21'
_atom_sites_solution_hydrogens geom
_cell_angle_alpha 90
_cell_angle_beta 90
_cell_angle_gamma 90
_cell_formula_units_Z 4
_cell_length_a 5.2790(5)
_cell_length_b 11.5315(8)
_cell_length_c 23.4325(19)
_cell_measurement_reflns_used 503
_cell_measurement_temperature 103.(2)
_cell_measurement_theta_max 26.1296
_cell_measurement_theta_min 3.5334
_cell_volume 1426.4(2)
_computing_cell_refinement 'APEX3 v2015.9-0 (Bruker AXS)'
_computing_data_collection 'APEX3 (Bruker AXS Inc., 2015)'
_computing_data_reduction 'SAINT V8.35A (Bruker AXS Inc., 2015)'
_computing_molecular_graphics 'XP (Bruker AXS Inc., 2015)'
_computing_publication_material 'APEX3 (Bruker AXS Inc., 2015)'
_computing_structure_refinement 'SHELXL-2014/7 (Sheldrick, 2014)'
_computing_structure_solution 'XT, VERSION 2014/4'
_diffrn_ambient_temperature 103.(2)
_diffrn_detector_area_resol_mean 8.3333
_diffrn_measured_fraction_theta_full 1.000
_diffrn_measured_fraction_theta_max 1.000
_diffrn_measurement_device_type 'CCD area detector'
_diffrn_measurement_method 'phi and omega scans'
_diffrn_radiation_monochromator graphite
_diffrn_radiation_type MoK\a
_diffrn_radiation_wavelength 0.71073
_diffrn_reflns_av_R_equivalents 0.0446
_diffrn_reflns_av_unetI/netI 0.0406
_diffrn_reflns_limit_h_max 6
_diffrn_reflns_limit_h_min -6
_diffrn_reflns_limit_k_max 14
_diffrn_reflns_limit_k_min -14
_diffrn_reflns_limit_l_max 30
_diffrn_reflns_limit_l_min -30
_diffrn_reflns_number 14979
_diffrn_reflns_theta_full 27.51
_diffrn_reflns_theta_max 27.51
_diffrn_reflns_theta_min 1.74
_diffrn_source 'fine-focus sealed tube'
_diffrn_source_type 'Bruker KappaCCD'
_exptl_absorpt_coefficient_mu 0.412
_exptl_absorpt_correction_T_max 0.94
_exptl_absorpt_correction_T_min 0.80
_exptl_absorpt_correction_type multi-scan
_exptl_absorpt_process_details
;
SADABS-2014/5 - Bruker AXS area detector scaling and absorption correction
;
_exptl_crystal_colour colourless
_exptl_crystal_density_diffrn 1.345
_exptl_crystal_density_method 'not measured'
_exptl_crystal_description block
_exptl_crystal_F_000 608
_exptl_crystal_size_max 0.420
_exptl_crystal_size_mid 0.240
_exptl_crystal_size_min 0.140
_refine_diff_density_max 0.460
_refine_diff_density_min -0.449
_refine_ls_abs_structure_details
;

Flack x determined using 1128 quotients [(I+)-(I-)]/[(I+)+(I-)]
(Parsons, Flack and Wagner, Acta Cryst. B69 (2013) 249-259).
;
_refine_ls_abs_structure_Flack 0.04(4)
_refine_ls_extinction_method none
_refine_ls_goodness_of_fit_ref 1.080
_refine_ls_hydrogen_treatment constr
_refine_ls_matrix_type full
_refine_ls_number_parameters 242
_refine_ls_number_reflns 3281
_refine_ls_number_restraints 300
_refine_ls_restrained_S_all 1.039
_refine_ls_R_factor_all 0.0434
_refine_ls_R_factor_gt 0.0377
_refine_ls_shift/su_max 0.001
_refine_ls_shift/su_mean 0.000
_refine_ls_structure_factor_coef Fsqd
_refine_ls_weighting_details 'w=1/[\s^2^(Fo^2^)+(0.0252P)^2^+0.7111P] where P=(Fo^2^+2Fc^2^)/3'
_refine_ls_weighting_scheme calc
_refine_ls_wR_factor_gt 0.0785
_refine_ls_wR_factor_ref 0.0808
_reflns_number_gt 3001
_reflns_number_total 3281
_reflns_threshold_expression 'I > 2\s(I)'
_cod_data_source_file ncomms13455-s6.cif
_cod_data_source_block tch64s
_cod_depositor_comments
;
The following automatic conversions were performed:

'_exptl_absorpt_correction_type' value 'Multi-Scan' changed to
'multi-scan' according to the built-in table from CIF Core dictionary
named 'cif_core.dic' version 2.4.1 from 2010-06-29.

Automatic conversion script
Id: cif_fix_values 5376 2017-05-30 11:51:03Z andrius 
;
_cod_database_code 1547987

loop_
_space_group_symop_operation_xyz
'x, y, z'
'-x+1/2, -y, z+1/2'
'-x, y+1/2, -z+1/2'
'x+1/2, -y+1/2, -z'

loop_
_atom_site_type_symbol
_atom_site_label
_atom_site_fract_x
_atom_site_fract_y
_atom_site_fract_z
_atom_site_U_iso_or_equiv
_atom_site_adp_type
_atom_site_calc_flag
_atom_site_refinement_flags_adp
_atom_site_refinement_flags_occupancy
_atom_site_refinement_flags_posn
_atom_site_occupancy
_atom_site_disorder_assembly
_atom_site_disorder_group
C C1 0.5472(7) 0.7575(3) 0.40033(11) 0.0242(6) Uani d . . . 1.0 . .
C C2 0.3928(6) 0.6624(3) 0.39098(12) 0.0260(7) Uani d . . . 1.0 . .
H H2 0.2468 0.669 0.3675 0.031 Uiso calc U . R 1.0 . .
C C3 0.4541(6) 0.5571(3) 0.41640(11) 0.0228(6) Uani d . . . 1.0 . .
H H3 0.3495 0.4914 0.41 0.027 Uiso calc U . R 1.0 . .
C C4 0.6668(5) 0.5469(2) 0.45113(12) 0.0198(6) Uani d . . . 1.0 . .
C C5 0.8186(6) 0.6444(2) 0.45935(12) 0.0221(6) Uani d . . . 1.0 . .
H H5 0.9644 0.6387 0.483 0.026 Uiso calc U . R 1.0 . .
C C6 0.7602(6) 0.7496(3) 0.43361(13) 0.0252(7) Uani d . . . 1.0 . .
H H6 0.8664 0.8152 0.439 0.03 Uiso calc U . R 1.0 . .
C C7 0.7289(6) 0.4364(3) 0.48164(13) 0.0240(6) Uani d . . . 1.0 . .
H H7A 0.911 0.435 0.4917 0.029 Uiso calc U . R 1.0 . .
H H7B 0.6931 0.3693 0.4566 0.029 Uiso calc U . R 1.0 . .
O O2 0.5979(7) 0.3683(3) 0.66339(14) 0.0158(9) Uani d U P D 0.516(3) A 1
O O3 0.615(2) 0.1752(8) 0.6444(3) 0.025(2) Uani d U P D 0.516(3) A 1
C C8 0.740(2) 0.3116(12) 0.5729(5) 0.016(2) Uani d U P D 0.516(3) A 1
H H8A 0.7374 0.2447 0.5464 0.019 Uiso calc U P R 0.516(3) A 1
H H8B 0.9171 0.3394 0.5762 0.019 Uiso calc U P R 0.516(3) A 1
C C9 0.6427(14) 0.2757(6) 0.6304(3) 0.0174(15) Uani d U P D 0.516(3) A 1
C C10 0.5027(12) 0.3561(4) 0.7221(2) 0.0203(12) Uani d U P D 0.516(3) A 1
C C11 0.4735(15) 0.4825(5) 0.7409(2) 0.0286(14) Uani d U P D 0.516(3) A 1
H H11A 0.6326 0.5241 0.7341 0.043 Uiso calc U P R 0.516(3) A 1
H H11B 0.4321 0.4852 0.7816 0.043 Uiso calc U P R 0.516(3) A 1
H H11C 0.3372 0.5191 0.719 0.043 Uiso calc U P R 0.516(3) A 1
C C12 0.6961(14) 0.2936(6) 0.7585(3) 0.0293(16) Uani d U P D 0.516(3) A 1
H H12A 0.702 0.2117 0.7475 0.044 Uiso calc U P R 0.516(3) A 1
H H12B 0.6484 0.3 0.7988 0.044 Uiso calc U P R 0.516(3) A 1
H H12C 0.8633 0.3287 0.7527 0.044 Uiso calc U P R 0.516(3) A 1
C C13 0.2460(12) 0.2959(6) 0.7205(3) 0.0289(15) Uani d U P D 0.516(3) A 1
H H13A 0.1319 0.3385 0.695 0.043 Uiso calc U P R 0.516(3) A 1
H H13B 0.1738 0.2941 0.7591 0.043 Uiso calc U P R 0.516(3) A 1
H H13C 0.267 0.2165 0.7065 0.043 Uiso calc U P R 0.516(3) A 1
O O2A 0.643(2) 0.1824(9) 0.6613(3) 0.0176(17) Uani d U P D 0.484(3) A 2
O O3A 0.3438(10) 0.3211(4) 0.6518(2) 0.0359(13) Uani d U P D 0.484(3) A 2
C C8A 0.682(2) 0.3059(12) 0.5829(5) 0.017(2) Uani d U P D 0.484(3) A 2
H H8A1 0.6915 0.2386 0.5568 0.02 Uiso calc U P R 0.484(3) A 2
H H8A2 0.8572 0.327 0.594 0.02 Uiso calc U P R 0.484(3) A 2
C C9A 0.5351(16) 0.2720(7) 0.6356(4) 0.0205(17) Uani d U P D 0.484(3) A 2
C C10A 0.5377(12) 0.1337(5) 0.7145(2) 0.0186(12) Uani d U P D 0.484(3) A 2
C C11A 0.5275(15) 0.2251(5) 0.7615(2) 0.0271(14) Uani d U P D 0.484(3) A 2
H H11D 0.6964 0.2587 0.7668 0.041 Uiso calc U P R 0.484(3) A 2
H H11E 0.4715 0.189 0.7972 0.041 Uiso calc U P R 0.484(3) A 2
H H11F 0.4081 0.2863 0.7506 0.041 Uiso calc U P R 0.484(3) A 2
C C12A 0.2866(13) 0.0766(7) 0.7029(3) 0.0344(16) Uani d U P D 0.484(3) A 2
H H12D 0.1628 0.1355 0.6915 0.052 Uiso calc U P R 0.484(3) A 2
H H12E 0.2275 0.0373 0.7375 0.052 Uiso calc U P R 0.484(3) A 2
H H12F 0.3062 0.0198 0.6721 0.052 Uiso calc U P R 0.484(3) A 2
C C13A 0.7389(14) 0.0427(5) 0.7306(3) 0.0255(15) Uani d U P D 0.484(3) A 2
H H13D 0.7517 -0.0151 0.7001 0.038 Uiso calc U P R 0.484(3) A 2
H H13E 0.6899 0.0044 0.7662 0.038 Uiso calc U P R 0.484(3) A 2
H H13F 0.9031 0.081 0.7356 0.038 Uiso calc U P R 0.484(3) A 2
Cl Cl1 0.4674(2) 0.89067(7) 0.36987(3) 0.0398(2) Uani d . . . 1.0 . .
O O1 0.2868(4) 0.37860(19) 0.52827(10) 0.0280(5) Uani d . . . 1.0 . .
S S1 0.53776(14) 0.42702(6) 0.54595(3) 0.01901(16) Uani d . . D 1.0 . .

loop_
_atom_site_aniso_label
_atom_site_aniso_U_11
_atom_site_aniso_U_22
_atom_site_aniso_U_33
_atom_site_aniso_U_12
_atom_site_aniso_U_13
_atom_site_aniso_U_23
C1 0.0323(17) 0.0236(15) 0.0167(12) 0.0069(15) 0.0125(13) 0.0011(11)
C2 0.0239(17) 0.0393(19) 0.0147(13) 0.0035(14) 0.0022(12) 0.0022(12)
C3 0.0212(14) 0.0258(15) 0.0215(13) -0.0015(15) 0.0026(12) -0.0041(11)
C4 0.0185(14) 0.0199(15) 0.0211(13) 0.0031(12) 0.0064(12) -0.0036(12)
C5 0.0176(15) 0.0274(16) 0.0212(14) -0.0021(13) 0.0012(12) -0.0020(12)
C6 0.0284(17) 0.0210(16) 0.0262(15) -0.0032(14) 0.0079(13) -0.0070(12)
C7 0.0157(14) 0.0204(15) 0.0360(17) 0.0030(13) 0.0051(12) 0.0041(13)
O2 0.023(2) 0.0112(18) 0.0135(16) 0.0001(15) 0.0031(15) 0.0009(14)
O3 0.040(5) 0.016(3) 0.020(4) -0.001(2) 0.010(4) 0.004(3)
C8 0.017(5) 0.017(4) 0.014(4) 0.003(3) 0.006(3) 0.004(3)
C9 0.016(4) 0.018(3) 0.018(3) 0.000(3) 0.002(3) 0.000(2)
C10 0.025(3) 0.022(3) 0.014(2) 0.003(2) 0.000(2) -0.0012(19)
C11 0.038(4) 0.023(3) 0.025(3) 0.004(3) -0.003(3) -0.002(2)
C12 0.035(4) 0.030(3) 0.022(3) 0.000(3) -0.006(3) 0.007(3)
C13 0.024(3) 0.039(4) 0.023(3) -0.006(3) 0.004(2) 0.002(3)
O2A 0.022(3) 0.014(3) 0.016(4) 0.006(2) 0.000(3) 0.002(3)
O3A 0.034(3) 0.040(3) 0.033(3) 0.017(2) 0.011(2) 0.011(2)
C8A 0.016(5) 0.012(4) 0.021(5) 0.005(4) -0.002(3) 0.004(3)
C9A 0.020(4) 0.022(3) 0.020(3) 0.004(3) 0.001(3) 0.003(2)
C10A 0.023(3) 0.017(3) 0.016(2) -0.001(3) 0.004(2) 0.000(2)
C11A 0.033(4) 0.027(3) 0.022(3) 0.005(3) 0.000(3) -0.004(2)
C12A 0.031(3) 0.043(4) 0.029(3) -0.013(3) -0.003(3) 0.007(3)
C13A 0.035(4) 0.020(3) 0.021(3) 0.008(3) 0.003(3) -0.001(2)
Cl1 0.0571(6) 0.0313(4) 0.0308(4) 0.0150(4) 0.0164(4) 0.0103(3)
O1 0.0135(10) 0.0277(11) 0.0426(13) -0.0012(10) 0.0017(9) 0.0007(10)
S1 0.0205(3) 0.0169(3) 0.0196(3) 0.0037(3) -0.0041(3) 0.0017(3)

loop_
_atom_type_symbol
_atom_type_description
_atom_type_scat_dispersion_real
_atom_type_scat_dispersion_imag
_atom_type_scat_source
C C 0.0033 0.0016 'International Tables Vol C Tables 4.2.6.8 and 6.1.1.4'
H H 0.0000 0.0000 'International Tables Vol C Tables 4.2.6.8 and 6.1.1.4'
O O 0.0106 0.0060 'International Tables Vol C Tables 4.2.6.8 and 6.1.1.4'
S S 0.1246 0.1234 'International Tables Vol C Tables 4.2.6.8 and 6.1.1.4'
Cl Cl 0.1484 0.1585 'International Tables Vol C Tables 4.2.6.8 and 6.1.1.4'

loop_
_geom_angle_atom_site_label_1
_geom_angle_atom_site_label_2
_geom_angle_atom_site_label_3
_geom_angle_site_symmetry_1
_geom_angle_site_symmetry_3
_geom_angle
C6 C1 C2 . . 121.4(3)
C6 C1 Cl1 . . 119.2(3)
C2 C1 Cl1 . . 119.4(3)
C1 C2 C3 . . 119.2(3)
C2 C3 C4 . . 120.8(3)
C3 C4 C5 . . 118.5(3)
C3 C4 C7 . . 121.8(3)
C5 C4 C7 . . 119.6(3)
C6 C5 C4 . . 121.1(3)
C1 C6 C5 . . 119.1(3)
C4 C7 S1 . . 109.0(2)
C9 O2 C10 . . 121.6(5)
C9 C8 S1 . . 108.1(7)
O3 C9 O2 . . 125.8(7)
O3 C9 C8 . . 123.1(9)
O2 C9 C8 . . 111.1(8)
O2 C10 C12 . . 110.0(5)
O2 C10 C13 . . 108.9(4)
C12 C10 C13 . . 113.4(5)
O2 C10 C11 . . 102.3(4)
C12 C10 C11 . . 111.1(5)
C13 C10 C11 . . 110.6(5)
C9A O2A C10A . . 121.4(9)
C9A C8A S1 . . 112.0(7)
O3A C9A O2A . . 125.2(8)
O3A C9A C8A . . 124.1(8)
O2A C9A C8A . . 110.7(8)
O2A C10A C12A . . 110.2(6)
O2A C10A C11A . . 111.1(6)
C12A C10A C11A . . 113.7(6)
O2A C10A C13A . . 101.9(6)
C12A C10A C13A . . 110.7(5)
C11A C10A C13A . . 108.6(5)
O1 S1 C8A . . 102.5(5)
O1 S1 C7 . . 106.51(14)
C8A S1 C7 . . 102.1(3)
O1 S1 C8 . . 110.1(5)
C7 S1 C8 . . 90.3(3)

loop_
_geom_bond_atom_site_label_1
_geom_bond_atom_site_label_2
_geom_bond_site_symmetry_2
_geom_bond_distance
C1 C6 . 1.371(5)
C1 C2 . 1.383(5)
C1 Cl1 . 1.745(3)
C2 C3 . 1.391(4)
C3 C4 . 1.392(4)
C4 C5 . 1.393(4)
C4 C7 . 1.498(4)
C5 C6 . 1.390(4)
C7 S1 . 1.817(3)
O2 C9 . 1.338(8)
O2 C10 . 1.472(6)
O3 C9 . 1.213(12)
C8 C9 . 1.501(10)
C8 S1 . 1.821(11)
C10 C12 . 1.513(8)
C10 C13 . 1.523(8)
C10 C11 . 1.530(7)
O2A C9A . 1.324(12)
O2A C10A . 1.476(10)
O3A C9A . 1.219(9)
C8A C9A . 1.510(10)
C8A S1 . 1.811(11)
C10A C12A . 1.505(9)
C10A C11A . 1.523(7)
C10A C13A . 1.539(8)
O1 S1 . 1.496(2)
